data_4313648
loop_
_publ_author_name
'Yongxin Li'
'S. Selvaratnam'
'Jagadese J. Vittal'
'Pak-Hing Leung'

_publ_contact_author
;
      Professor Pak-Hing Leung
      Department of Chemistry
      National University of Singapore
      SINGAPORE 117543
;
_publ_contact_author_email chmlph@nus.edu.sg
_publ_contact_author_fax '(65) 6779 1691'
_publ_contact_author_phone '(65) 6874 2682'
_publ_section_title
;
 A Rational Approach to the Design and Synthesis of Chiral
 Organopalladium-Amine Complexes
;
_journal_name_full 'Inorganic Chemistry'
_journal_page_first 3229
_journal_page_last 3236
_journal_paper_doi 10.1021/ic030018l
_journal_volume 42
_journal_year 2003
_chemical_formula_sum 'C17 H26 N2 O2 Pd'
_chemical_formula_weight 396.80
_chemical_name_systematic
;
  ?
;
_space_group_IT_number 4
_symmetry_cell_setting monoclinic
_symmetry_space_group_name_Hall 'P 2yb'
_symmetry_space_group_name_H-M 'P 1 21 1'
_atom_sites_solution_hydrogens geom
_atom_sites_solution_primary direct
_atom_sites_solution_secondary difmap
_audit_creation_method SHELXL-97
_cell_angle_alpha 90.00
_cell_angle_beta 103.4200(10)
_cell_angle_gamma 90.00
_cell_formula_units_Z 2
_cell_length_a 6.8729(1)
_cell_length_b 9.0444(2)
_cell_length_c 14.4899(1)
_cell_measurement_temperature 293(2)
_cell_volume 876.12(2)
_computing_cell_refinement 'Siemens XSCANS'
_computing_data_collection 'Siemens XSCANS'
_computing_data_reduction 'Siemens SHELXTL'
_computing_molecular_graphics 'Siemens SHELXTL'
_computing_publication_material 'Siemens SHELXTL'
_computing_structure_refinement 'SHELXL-97 (Sheldrick, 1997)'
_computing_structure_solution 'SHELXS-97 (Sheldrick, 1990)'
_diffrn_ambient_temperature 293(2)
_diffrn_measured_fraction_theta_full 0.946
_diffrn_measured_fraction_theta_max 0.946
_diffrn_measurement_method '\w scans'
_diffrn_radiation_monochromator graphite
_diffrn_radiation_source 'fine-focus sealed tube'
_diffrn_radiation_type MoK\a
_diffrn_radiation_wavelength 0.71073
_diffrn_reflns_av_R_equivalents 0.0149
_diffrn_reflns_av_sigmaI/netI 0.0297
_diffrn_reflns_limit_h_max 7
_diffrn_reflns_limit_h_min -9
_diffrn_reflns_limit_k_max 9
_diffrn_reflns_limit_k_min -11
_diffrn_reflns_limit_l_max 19
_diffrn_reflns_limit_l_min -14
_diffrn_reflns_number 5503
_diffrn_reflns_theta_full 28.26
_diffrn_reflns_theta_max 28.26
_diffrn_reflns_theta_min 2.68
_exptl_absorpt_coefficient_mu 1.067
_exptl_absorpt_correction_T_max 0.908
_exptl_absorpt_correction_T_min 0.779
_exptl_absorpt_correction_type 'Sadabs (Sheldrick, 1996)'
_exptl_crystal_colour Colourless
_exptl_crystal_density_diffrn 1.504
_exptl_crystal_density_method 'not measured'
_exptl_crystal_description Prism
_exptl_crystal_F_000 408
_exptl_crystal_size_max 0.35
_exptl_crystal_size_mid 0.25
_exptl_crystal_size_min 0.18
_refine_diff_density_max 0.504
_refine_diff_density_min -0.336
_refine_diff_density_rms 0.057
_refine_ls_abs_structure_details 'Flack H D (1983), Acta Cryst. A39, 876-881'
_refine_ls_abs_structure_Flack 0.02(3)
_refine_ls_extinction_method none
_refine_ls_goodness_of_fit_ref 1.015
_refine_ls_hydrogen_treatment mixed
_refine_ls_matrix_type full
_refine_ls_number_parameters 199
_refine_ls_number_reflns 3532
_refine_ls_number_restraints 1
_refine_ls_restrained_S_all 1.015
_refine_ls_R_factor_all 0.0226
_refine_ls_R_factor_gt 0.0212
_refine_ls_shift/su_max 0.001
_refine_ls_shift/su_mean 0.000
_refine_ls_structure_factor_coef Fsqd
_refine_ls_weighting_details 'calc w=1/[\s^2^(Fo^2^)+(0.0355P)^2^+0.0000P] where P=(Fo^2^+2Fc^2^)/3'
_refine_ls_weighting_scheme calc
_refine_ls_wR_factor_gt 0.0556
_refine_ls_wR_factor_ref 0.0561
_reflns_number_gt 3346
_reflns_number_total 3532
_reflns_threshold_expression >2sigma(I)
_cod_data_source_file ic030018l_4.cif
_cod_data_source_block compd(Sc,ScSN)-8
_cod_depositor_comments
;
The following automatic conversions were performed:

'_symmetry_cell_setting' value 'Monoclinic' changed to 'monoclinic'
according to the built-in table from CIF Core dictionary named
'cif_core.dic' version 2.4.1 from 2010-06-29.

Automatic conversion script
Id: cif_fix_values 1646 2011-03-28 12:23:43Z adriana 
;
_cod_database_code 4313648

loop_
_symmetry_equiv_pos_as_xyz
'x, y, z'
'-x, y+1/2, -z'

loop_
_atom_site_label
_atom_site_type_symbol
_atom_site_fract_x
_atom_site_fract_y
_atom_site_fract_z
_atom_site_U_iso_or_equiv
_atom_site_adp_type
_atom_site_occupancy
_atom_site_symmetry_multiplicity
_atom_site_calc_flag
_atom_site_refinement_flags
_atom_site_disorder_assembly
_atom_site_disorder_group
Pd1 Pd 0.70163(2) 0.89504(3) 0.192660(10) 0.03161(6) Uani 1 1 d . . .
C1 C 0.6881(4) 0.9554(3) 0.32401(18) 0.0315(5) Uani 1 1 d . . .
C2 C 0.5656(4) 1.0614(3) 0.3537(2) 0.0377(6) Uani 1 1 d . . .
C3 C 0.5720(5) 1.0730(3) 0.4503(2) 0.0419(6) Uani 1 1 d . . .
H3A H 0.4901 1.1418 0.4703 0.050 Uiso 1 1 calc R . .
C4 C 0.6964(5) 0.9855(4) 0.5174(2) 0.0425(7) Uani 1 1 d . . .
H4A H 0.6980 0.9979 0.5813 0.051 Uiso 1 1 calc R . .
C5 C 0.8190(4) 0.8790(6) 0.49057(17) 0.0352(8) Uani 1 1 d . . .
C6 C 0.8106(4) 0.8661(3) 0.39273(18) 0.0342(9) Uani 1 1 d . . .
C7 C 0.9317(4) 0.7512(3) 0.3562(2) 0.0364(6) Uani 1 1 d . . .
H7A H 0.9591 0.6682 0.4009 0.044 Uiso 1 1 calc R . .
N8 N 0.7973(4) 0.6995(3) 0.26319(17) 0.0393(5) Uani 1 1 d . . .
O9 O 0.7124(4) 0.8136(2) 0.05781(15) 0.0459(5) Uani 1 1 d . . .
O10 O 0.6091(4) 0.8696(4) -0.09442(14) 0.0560(9) Uani 1 1 d . . .
C11 C 0.6517(4) 0.9079(5) -0.00961(17) 0.0359(6) Uani 1 1 d . . .
C12 C 0.6362(5) 1.0664(3) 0.0149(2) 0.0409(6) Uani 1 1 d . . .
H12A H 0.5047 1.1031 -0.0187 0.049 Uiso 1 1 calc R . .
C13 C 0.7959(11) 1.1580(5) -0.0152(4) 0.100(2) Uani 1 1 d . . .
H13A H 0.9052 1.0955 -0.0235 0.120 Uiso 1 1 calc R . .
H13B H 0.7405 1.2086 -0.0745 0.120 Uiso 1 1 calc R . .
C14 C 0.8681(9) 1.2681(6) 0.0635(4) 0.0965(17) Uani 1 1 d . . .
H14A H 1.0082 1.2915 0.0695 0.116 Uiso 1 1 calc R . .
H14B H 0.7907 1.3588 0.0519 0.116 Uiso 1 1 calc R . .
C15 C 0.8374(7) 1.1919(4) 0.1503(3) 0.0682(12) Uani 1 1 d . . .
H15A H 0.8134 1.2637 0.1962 0.082 Uiso 1 1 calc R . .
H15B H 0.9547 1.1343 0.1793 0.082 Uiso 1 1 calc R . .
N16 N 0.6598(4) 1.0932(2) 0.11948(15) 0.0337(5) Uani 1 1 d . . .
H16A H 0.5487 1.1392 0.1295 0.040 Uiso 1 1 calc R . .
C17 C 0.4234(6) 1.1583(5) 0.2838(3) 0.0603(10) Uani 1 1 d . . .
H17A H 0.4368 1.1372 0.2206 0.090 Uiso 1 1 calc R . .
H17B H 0.4546 1.2604 0.2983 0.090 Uiso 1 1 calc R . .
H17C H 0.2884 1.1387 0.2881 0.090 Uiso 1 1 calc R . .
C18 C 0.9585(5) 0.7860(4) 0.5643(2) 0.0507(8) Uani 1 1 d . . .
H18A H 1.0305 0.7186 0.5333 0.076 Uiso 1 1 calc R . .
H18B H 0.8820 0.7312 0.6003 0.076 Uiso 1 1 calc R . .
H18C H 1.0514 0.8493 0.6060 0.076 Uiso 1 1 calc R . .
C19 C 1.1281(5) 0.8159(4) 0.3436(3) 0.0532(8) Uani 1 1 d . . .
H19A H 1.2030 0.7409 0.3202 0.080 Uiso 1 1 calc R . .
H19B H 1.2042 0.8517 0.4035 0.080 Uiso 1 1 calc R . .
H19C H 1.1011 0.8962 0.2990 0.080 Uiso 1 1 calc R . .
C20 C 0.6309(5) 0.6108(4) 0.2839(2) 0.0511(8) Uani 1 1 d . . .
H20A H 0.5578 0.6697 0.3194 0.077 Uiso 1 1 calc R . .
H20B H 0.6842 0.5252 0.3202 0.077 Uiso 1 1 calc R . .
H20C H 0.5432 0.5803 0.2254 0.077 Uiso 1 1 calc R . .
C21 C 0.9067(7) 0.6044(4) 0.2082(3) 0.0584(10) Uani 1 1 d . . .
H21A H 1.0155 0.6593 0.1938 0.088 Uiso 1 1 calc R . .
H21B H 0.8170 0.5737 0.1503 0.088 Uiso 1 1 calc R . .
H21C H 0.9582 0.5189 0.2451 0.088 Uiso 1 1 calc R . .

loop_
_atom_site_aniso_label
_atom_site_aniso_U_11
_atom_site_aniso_U_22
_atom_site_aniso_U_33
_atom_site_aniso_U_23
_atom_site_aniso_U_13
_atom_site_aniso_U_12
Pd1 0.04019(9) 0.02669(9) 0.02772(8) -0.00027(13) 0.00742(6) 0.00169(13)
C1 0.0310(12) 0.0320(12) 0.0319(12) -0.0034(10) 0.0079(9) -0.0042(10)
C2 0.0365(14) 0.0368(15) 0.0397(14) 0.0000(11) 0.0089(11) 0.0008(11)
C3 0.0443(16) 0.0409(16) 0.0439(16) -0.0059(12) 0.0172(12) 0.0020(12)
C4 0.0496(16) 0.0485(17) 0.0312(13) -0.0091(12) 0.0127(11) -0.0057(13)
C5 0.0370(11) 0.036(2) 0.0311(10) -0.0003(14) 0.0049(8) -0.0006(15)
C6 0.0334(11) 0.038(3) 0.0318(11) -0.0001(10) 0.0079(9) -0.0055(11)
C7 0.0386(14) 0.0331(14) 0.0369(14) 0.0036(11) 0.0075(11) 0.0031(11)
N8 0.0548(15) 0.0307(12) 0.0317(12) 0.0007(9) 0.0085(10) 0.0075(10)
O9 0.0710(15) 0.0322(11) 0.0337(11) -0.0023(8) 0.0106(9) 0.0036(10)
O10 0.0820(15) 0.051(3) 0.0304(9) -0.0077(10) 0.0049(9) 0.0006(13)
C11 0.0431(11) 0.0310(17) 0.0329(10) -0.0018(15) 0.0075(8) -0.0019(16)
C12 0.0575(18) 0.0339(15) 0.0314(13) 0.0025(11) 0.0105(12) 0.0014(13)
C13 0.163(5) 0.057(3) 0.114(4) -0.023(3) 0.103(4) -0.042(3)
C14 0.099(4) 0.090(4) 0.118(4) -0.015(3) 0.062(3) -0.038(3)
C15 0.076(3) 0.050(2) 0.062(2) 0.0084(18) -0.020(2) -0.0300(19)
N16 0.0425(12) 0.0274(11) 0.0313(11) -0.0022(9) 0.0085(9) 0.0005(9)
C17 0.065(2) 0.068(2) 0.054(2) 0.0127(17) 0.0263(17) 0.0310(19)
C18 0.058(2) 0.058(2) 0.0333(15) 0.0043(14) 0.0034(13) 0.0053(16)
C19 0.0358(15) 0.060(2) 0.066(2) 0.0060(17) 0.0159(14) 0.0033(14)
C20 0.062(2) 0.0380(17) 0.0474(17) 0.0027(13) 0.0015(14) -0.0094(15)
C21 0.091(3) 0.0396(18) 0.0460(19) 0.0011(14) 0.0184(18) 0.0252(19)

loop_
_atom_type_symbol
_atom_type_description
_atom_type_scat_dispersion_real
_atom_type_scat_dispersion_imag
_atom_type_scat_source
C C 0.0033 0.0016 'International Tables Vol C Tables 4.2.6.8 and 6.1.1.4'
H H 0.0000 0.0000 'International Tables Vol C Tables 4.2.6.8 and 6.1.1.4'
N N 0.0061 0.0033 'International Tables Vol C Tables 4.2.6.8 and 6.1.1.4'
O O 0.0106 0.0060 'International Tables Vol C Tables 4.2.6.8 and 6.1.1.4'
Pd Pd -0.9988 1.0072 'International Tables Vol C Tables 4.2.6.8 and 6.1.1.4'

loop_
_geom_angle_atom_site_label_1
_geom_angle_atom_site_label_2
_geom_angle_atom_site_label_3
_geom_angle
_geom_angle_site_symmetry_1
_geom_angle_site_symmetry_3
_geom_angle_publ_flag
C1 Pd1 N16 102.68(10) . . ?
C1 Pd1 N8 80.97(10) . . ?
N16 Pd1 N8 169.44(10) . . ?
C1 Pd1 O9 175.29(10) . . ?
N16 Pd1 O9 81.84(9) . . ?
N8 Pd1 O9 94.80(9) . . ?
C6 C1 C2 118.6(2) . . ?
C6 C1 Pd1 111.47(19) . . ?
C2 C1 Pd1 129.7(2) . . ?
C3 C2 C1 118.4(3) . . ?
C3 C2 C17 119.6(3) . . ?
C1 C2 C17 121.9(3) . . ?
C4 C3 C2 122.2(3) . . ?
C3 C4 C5 120.9(3) . . ?
C4 C5 C6 116.8(3) . . ?
C4 C5 C18 120.8(3) . . ?
C6 C5 C18 122.3(3) . . ?
C1 C6 C5 123.0(3) . . ?
C1 C6 C7 116.0(2) . . ?
C5 C6 C7 121.0(3) . . ?
C6 C7 N8 104.6(2) . . ?
C6 C7 C19 110.8(3) . . ?
N8 C7 C19 112.7(3) . . ?
C20 N8 C21 107.7(3) . . ?
C20 N8 C7 109.0(2) . . ?
C21 N8 C7 111.9(3) . . ?
C20 N8 Pd1 113.0(2) . . ?
C21 N8 Pd1 111.8(2) . . ?
C7 N8 Pd1 103.45(17) . . ?
C11 O9 Pd1 113.3(2) . . ?
O10 C11 O9 121.6(4) . . ?
O10 C11 C12 119.4(3) . . ?
O9 C11 C12 119.0(3) . . ?
C11 C12 N16 113.5(2) . . ?
C11 C12 C13 111.1(3) . . ?
N16 C12 C13 106.6(3) . . ?
C14 C13 C12 106.0(3) . . ?
C15 C14 C13 104.2(4) . . ?
C14 C15 N16 106.8(3) . . ?
C15 N16 C12 106.7(3) . . ?
C15 N16 Pd1 111.0(2) . . ?
C12 N16 Pd1 110.24(16) . . ?

loop_
_geom_bond_atom_site_label_1
_geom_bond_atom_site_label_2
_geom_bond_distance
_geom_bond_site_symmetry_2
_geom_bond_publ_flag
Pd1 C1 2.003(3) . ?
Pd1 N16 2.068(2) . ?
Pd1 N8 2.072(2) . ?
Pd1 O9 2.105(2) . ?
C1 C6 1.401(4) . ?
C1 C2 1.408(4) . ?
C2 C3 1.393(4) . ?
C2 C17 1.514(4) . ?
C3 C4 1.384(4) . ?
C4 C5 1.393(6) . ?
C5 C6 1.410(4) . ?
C5 C18 1.514(5) . ?
C6 C7 1.503(4) . ?
C7 N8 1.520(4) . ?
C7 C19 1.521(4) . ?
N8 C20 1.483(4) . ?
N8 C21 1.490(4) . ?
O9 C11 1.291(4) . ?
O10 C11 1.245(3) . ?
C11 C12 1.486(6) . ?
C12 N16 1.505(4) . ?
C12 C13 1.518(5) . ?
C13 C14 1.508(7) . ?
C14 C15 1.492(7) . ?
C15 N16 1.495(4) . ?
